data_7232387
loop_
_publ_author_name
'Xu, Cungang'
'Bi, Caifeng'
'Zhu, Zheng'
'Luo, Rong'
'Zhang, Xia'
'Zhang, Dongmei'
'Fan, Chuanbin'
'Cui, Liansheng'
'Fan, Yuhua'

_publ_section_title
;
 Metal--organic frameworks with 5,5&#x2032;-(1,4-xylylenediamino)
 diisophthalic acid and various nitrogen-containing ligands for
 selectively sensing Fe(iii)/Cr(vi) and nitroaromatic compounds
;
_journal_issue 14
_journal_name_full CrystEngComm
_journal_page_first 2333
_journal_paper_doi 10.1039/C9CE00005D
_journal_volume 21
_journal_year 2019
_chemical_formula_sum 'C60 H44 N10 O10 Zn2'
_chemical_formula_weight 1195.79
_space_group_IT_number 14
_space_group_name_Hall '-P 2yn'
_space_group_name_H-M_alt 'P 1 21/n 1'
_symmetry_cell_setting monoclinic
_symmetry_space_group_name_Hall '-P 2yn'
_symmetry_space_group_name_H-M 'P 1 21/n 1'
_atom_sites_solution_hydrogens geom
_atom_sites_solution_primary direct
_atom_sites_solution_secondary difmap
_audit_creation_method SHELXL-97
_audit_update_record
;
2018-04-01 deposited with the CCDC.    2019-02-18 downloaded from the CCDC.
;
_cell_angle_alpha 90.00
_cell_angle_beta 111.874(8)
_cell_angle_gamma 90.00
_cell_formula_units_Z 2
_cell_length_a 9.7202(6)
_cell_length_b 23.5966(13)
_cell_length_c 12.3749(7)
_cell_measurement_reflns_used 21723
_cell_measurement_temperature 293(2)
_cell_measurement_theta_max 27.48
_cell_measurement_theta_min 3.14
_cell_volume 2634.0(3)
_computing_cell_refinement 'Bruker FRAMBO'
_computing_data_collection 'Bruker FRAMBO'
_computing_data_reduction 'Bruker SAINT'
_computing_molecular_graphics 'Bruker SHELXTL'
_computing_publication_material 'Bruker SHELXTL'
_computing_structure_refinement 'SHELXL-97 (Sheldrick, 1997)'
_computing_structure_solution 'SHELXS-97 (Sheldrick, 1990)'
_diffrn_ambient_temperature 293(2)
_diffrn_measured_fraction_theta_full 0.998
_diffrn_measured_fraction_theta_max 0.998
_diffrn_measurement_device_type 'multiwire proportional'
_diffrn_measurement_method 'phi and omega scans'
_diffrn_radiation_monochromator graphite
_diffrn_radiation_source 'fine-focus sealed tube'
_diffrn_radiation_type MoK\a
_diffrn_radiation_wavelength 0.71073
_diffrn_reflns_av_R_equivalents 0.1458
_diffrn_reflns_av_sigmaI/netI 0.0828
_diffrn_reflns_limit_h_max 11
_diffrn_reflns_limit_h_min -11
_diffrn_reflns_limit_k_max 28
_diffrn_reflns_limit_k_min -28
_diffrn_reflns_limit_l_max 14
_diffrn_reflns_limit_l_min -14
_diffrn_reflns_number 33856
_diffrn_reflns_theta_full 25.50
_diffrn_reflns_theta_max 25.50
_diffrn_reflns_theta_min 3.14
_exptl_absorpt_coefficient_mu 0.984
_exptl_absorpt_correction_T_max 0.7910
_exptl_absorpt_correction_T_min 0.7567
_exptl_absorpt_correction_type multi-scan
_exptl_absorpt_process_details sadabs
_exptl_crystal_colour colorless
_exptl_crystal_density_diffrn 1.508
_exptl_crystal_density_method 'not measured'
_exptl_crystal_description block
_exptl_crystal_F_000 1228
_exptl_crystal_size_max 0.30
_exptl_crystal_size_mid 0.28
_exptl_crystal_size_min 0.25
_refine_diff_density_max 0.458
_refine_diff_density_min -0.334
_refine_diff_density_rms 0.059
_refine_ls_extinction_method none
_refine_ls_goodness_of_fit_ref 1.006
_refine_ls_hydrogen_treatment mixed
_refine_ls_matrix_type full
_refine_ls_number_parameters 370
_refine_ls_number_reflns 4888
_refine_ls_number_restraints 0
_refine_ls_restrained_S_all 1.006
_refine_ls_R_factor_all 0.1285
_refine_ls_R_factor_gt 0.0612
_refine_ls_shift/su_max 0.001
_refine_ls_shift/su_mean 0.000
_refine_ls_structure_factor_coef Fsqd
_refine_ls_weighting_details 'calc w=1/[\s^2^(Fo^2^)+(0.0461P)^2^+1.0203P] where P=(Fo^2^+2Fc^2^)/3'
_refine_ls_weighting_scheme calc
_refine_ls_wR_factor_gt 0.1045
_refine_ls_wR_factor_ref 0.1222
_reflns_number_gt 2748
_reflns_number_total 4888
_reflns_threshold_expression >2sigma(I)
_cod_data_source_file c9ce00005d2.cif
_cod_data_source_block 24
_cod_depositor_comments
;
The following automatic conversions were performed:

'_symmetry_cell_setting' value 'Monoclinic' changed to 'monoclinic'
according to
/home/data/users/saulius/crontab/automatic-downloads/rss-feeds/RSC/lib/dictionaries/cif_core.dic
dictionary named 'cif_core.dic' version 2.4.2 from 2011-04-26.

Automatic conversion script
Id: cif_fix_values 4973 2017-02-22 13:04:09Z antanas 

 Adding full bibliography for 7232386--7232389.cif.
;
_cod_original_sg_symbol_H-M P2(1)/n
_cod_database_code 7232387

loop_
_symmetry_equiv_pos_as_xyz
'x, y, z'
'-x+1/2, y+1/2, -z+1/2'
'-x, -y, -z'
'x-1/2, -y-1/2, z-1/2'

loop_
_atom_site_label
_atom_site_type_symbol
_atom_site_fract_x
_atom_site_fract_y
_atom_site_fract_z
_atom_site_U_iso_or_equiv
_atom_site_adp_type
_atom_site_occupancy
_atom_site_symmetry_multiplicity
_atom_site_calc_flag
_atom_site_refinement_flags
Zn1 Zn 1.07093(6) 0.16533(2) 0.52784(4) 0.04813(19) Uani 1 1 d .
N1 N 0.8553(4) 0.02800(17) 0.6125(3) 0.0518(10) Uani 1 1 d .
N2 N 0.9989(4) 0.08744(17) 0.5657(3) 0.0527(10) Uani 1 1 d .
N3 N 0.5755(4) -0.15203(16) 1.1576(3) 0.0505(10) Uani 1 1 d .
N4 N 0.7331(4) -0.16783(17) 1.3364(3) 0.0531(10) Uani 1 1 d .
N5 N 0.4785(5) 0.34637(17) 0.4267(3) 0.0658(12) Uani 1 1 d .
H5 H 0.4852 0.3352 0.3627 0.079 Uiso 1 1 calc R
O1 O 0.9121(3) 0.21611(14) 0.5244(3) 0.0558(9) Uani 1 1 d .
O2 O 0.9745(4) 0.19514(18) 0.7098(3) 0.0803(12) Uani 1 1 d .
O3 O 0.6900(4) 0.27930(16) 0.9310(3) 0.0668(10) Uani 1 1 d .
O4 O 0.5424(4) 0.35110(14) 0.8571(3) 0.0630(10) Uani 1 1 d .
O5 O 0.3840(4) -0.05872(17) 0.7128(3) 0.0726(11) Uani 1 1 d .
C1 C 0.8978(6) 0.2212(2) 0.6222(4) 0.0537(13) Uani 1 1 d .
C2 C 0.6275(6) 0.3118(2) 0.8487(4) 0.0531(13) Uani 1 1 d .
C3 C 0.7762(5) 0.25945(19) 0.6260(4) 0.0441(11) Uani 1 1 d .
C4 C 0.7590(5) 0.26857(19) 0.7319(4) 0.0449(11) Uani 1 1 d .
H4 H 0.8216 0.2508 0.7993 0.054 Uiso 1 1 calc R
C5 C 0.6484(5) 0.30416(19) 0.7356(4) 0.0424(11) Uani 1 1 d .
C6 C 0.5563(5) 0.3318(2) 0.6353(4) 0.0497(12) Uani 1 1 d .
H6 H 0.4847 0.3570 0.6394 0.060 Uiso 1 1 calc R
C7 C 0.5705(6) 0.32210(17) 0.5289(4) 0.0478(11) Uani 1 1 d .
C8 C 0.6827(5) 0.28574(19) 0.5275(4) 0.0489(12) Uani 1 1 d .
H8 H 0.6944 0.2791 0.4574 0.059 Uiso 1 1 calc R
C9 C 0.3715(6) 0.3896(2) 0.4211(4) 0.0622(14) Uani 1 1 d .
H9A H 0.3152 0.3776 0.4674 0.075 Uiso 1 1 calc R
H9B H 0.3028 0.3933 0.3411 0.075 Uiso 1 1 calc R
C10 C 0.4385(5) 0.4465(2) 0.4635(4) 0.0485(12) Uani 1 1 d .
C11 C 0.5445(7) 0.4681(2) 0.4294(5) 0.0827(19) Uani 1 1 d .
H11 H 0.5772 0.4469 0.3803 0.099 Uiso 1 1 calc R
C12 C 0.6060(6) 0.5211(2) 0.4653(5) 0.0763(17) Uani 1 1 d .
H12 H 0.6790 0.5345 0.4402 0.092 Uiso 1 1 calc R
C13 C 0.8660(5) 0.0781(2) 0.5645(4) 0.0522(13) Uani 1 1 d .
H13 H 0.7874 0.1033 0.5339 0.063 Uiso 1 1 calc R
C14 C 1.0790(6) 0.0404(2) 0.6166(5) 0.0663(15) Uani 1 1 d .
H14 H 1.1784 0.0347 0.6291 0.080 Uiso 1 1 calc R
C15 C 0.9933(5) 0.0037(2) 0.6461(4) 0.0607(14) Uani 1 1 d .
H15 H 1.0218 -0.0313 0.6821 0.073 Uiso 1 1 calc R
C16 C 0.7311(5) 0.0062(2) 0.6334(4) 0.0496(12) Uani 1 1 d .
C17 C 0.6207(5) 0.0414(2) 0.6357(4) 0.0570(13) Uani 1 1 d .
H17 H 0.6236 0.0799 0.6202 0.068 Uiso 1 1 calc R
C18 C 0.5040(6) 0.0193(2) 0.6617(4) 0.0640(15) Uani 1 1 d .
H18 H 0.4281 0.0429 0.6630 0.077 Uiso 1 1 calc R
C19 C 0.5005(6) -0.0366(3) 0.6849(4) 0.0594(14) Uani 1 1 d .
C20 C 0.6088(6) -0.0717(3) 0.6804(5) 0.0821(19) Uani 1 1 d .
H20 H 0.6048 -0.1101 0.6955 0.099 Uiso 1 1 calc R
C21 C 0.7247(6) -0.0508(2) 0.6538(5) 0.0778(18) Uani 1 1 d .
H21 H 0.7980 -0.0751 0.6497 0.093 Uiso 1 1 calc R
C22 C 0.7163(5) -0.1480(2) 1.2329(4) 0.0584(14) Uani 1 1 d .
H22 H 0.7930 -0.1330 1.2141 0.070 Uiso 1 1 calc R
C23 C 0.5960(5) -0.1860(2) 1.3269(4) 0.0538(13) Uani 1 1 d .
H23 H 0.5731 -0.2022 1.3866 0.065 Uiso 1 1 calc R
C24 C 0.4983(5) -0.1768(2) 1.2172(4) 0.0584(14) Uani 1 1 d .
H24 H 0.3979 -0.1857 1.1880 0.070 Uiso 1 1 calc R
C25 C 0.5203(5) -0.1290(2) 1.0421(4) 0.0512(12) Uani 1 1 d .
C26 C 0.5801(7) -0.0788(2) 1.0250(5) 0.0807(18) Uani 1 1 d .
H26 H 0.6503 -0.0603 1.0877 0.097 Uiso 1 1 calc R
C27 C 0.5364(7) -0.0558(3) 0.9151(5) 0.086(2) Uani 1 1 d .
H27 H 0.5792 -0.0224 0.9029 0.103 Uiso 1 1 calc R
C28 C 0.4306(6) -0.0821(2) 0.8247(4) 0.0608(14) Uani 1 1 d .
C29 C 0.3664(5) -0.1310(2) 0.8404(4) 0.0614(14) Uani 1 1 d .
H29 H 0.2927 -0.1483 0.7780 0.074 Uiso 1 1 calc R
C30 C 0.4125(5) -0.1547(2) 0.9509(4) 0.0587(14) Uani 1 1 d .
H30 H 0.3697 -0.1882 0.9627 0.070 Uiso 1 1 calc R

loop_
_atom_site_aniso_label
_atom_site_aniso_U_11
_atom_site_aniso_U_22
_atom_site_aniso_U_33
_atom_site_aniso_U_23
_atom_site_aniso_U_13
_atom_site_aniso_U_12
Zn1 0.0493(3) 0.0613(4) 0.0419(3) 0.0020(3) 0.0263(2) 0.0017(3)
N1 0.048(3) 0.053(3) 0.058(3) 0.007(2) 0.025(2) 0.006(2)
N2 0.052(3) 0.052(3) 0.061(3) 0.003(2) 0.029(2) 0.000(2)
N3 0.050(2) 0.057(3) 0.049(2) 0.009(2) 0.024(2) 0.000(2)
N4 0.052(2) 0.068(3) 0.045(2) 0.013(2) 0.0239(19) -0.005(2)
N5 0.099(4) 0.053(3) 0.039(2) 0.000(2) 0.019(2) 0.014(3)
O1 0.067(2) 0.070(2) 0.0450(18) 0.0072(17) 0.0374(17) 0.0125(18)
O2 0.090(3) 0.111(3) 0.052(2) 0.023(2) 0.040(2) 0.046(2)
O3 0.077(3) 0.091(3) 0.0375(18) 0.0041(19) 0.0274(18) 0.005(2)
O4 0.088(3) 0.058(2) 0.067(2) -0.0037(18) 0.057(2) 0.0011(19)
O5 0.051(2) 0.106(3) 0.059(2) 0.031(2) 0.0185(18) -0.005(2)
C1 0.065(3) 0.058(3) 0.052(3) 0.003(3) 0.038(3) 0.004(3)
C2 0.059(3) 0.060(3) 0.055(3) -0.011(3) 0.039(3) -0.017(3)
C3 0.052(3) 0.052(3) 0.039(3) 0.000(2) 0.028(2) 0.000(2)
C4 0.050(3) 0.055(3) 0.037(2) 0.002(2) 0.026(2) -0.003(2)
C5 0.056(3) 0.042(3) 0.039(3) -0.004(2) 0.029(2) -0.006(2)
C6 0.060(3) 0.045(3) 0.056(3) 0.002(3) 0.035(3) 0.002(3)
C7 0.068(3) 0.037(3) 0.043(2) 0.003(2) 0.025(2) 0.000(3)
C8 0.068(3) 0.049(3) 0.039(3) -0.001(2) 0.030(3) 0.001(3)
C9 0.063(4) 0.068(4) 0.050(3) 0.007(3) 0.014(3) 0.011(3)
C10 0.050(3) 0.052(3) 0.049(3) 0.004(3) 0.025(2) 0.006(3)
C11 0.107(5) 0.064(4) 0.113(5) -0.014(4) 0.082(4) 0.008(4)
C12 0.076(4) 0.062(4) 0.119(5) -0.008(4) 0.068(4) -0.002(3)
C13 0.047(3) 0.055(3) 0.054(3) 0.006(3) 0.020(3) 0.008(3)
C14 0.053(3) 0.072(4) 0.079(4) 0.002(3) 0.032(3) 0.003(3)
C15 0.056(3) 0.061(4) 0.073(3) 0.011(3) 0.034(3) 0.011(3)
C16 0.048(3) 0.056(3) 0.046(3) 0.003(2) 0.020(2) 0.004(3)
C17 0.051(3) 0.061(4) 0.063(3) 0.006(3) 0.024(3) 0.001(3)
C18 0.052(3) 0.081(4) 0.063(3) 0.015(3) 0.027(3) 0.011(3)
C19 0.046(3) 0.081(4) 0.054(3) 0.022(3) 0.022(3) 0.004(3)
C20 0.072(4) 0.068(4) 0.117(5) 0.037(4) 0.048(4) 0.004(3)
C21 0.071(4) 0.060(4) 0.117(5) 0.028(4) 0.053(4) 0.018(3)
C22 0.044(3) 0.083(4) 0.053(3) 0.010(3) 0.023(3) -0.007(3)
C23 0.051(3) 0.063(3) 0.048(3) 0.014(2) 0.020(3) -0.007(2)
C24 0.050(3) 0.065(4) 0.063(3) 0.011(3) 0.025(3) -0.012(3)
C25 0.052(3) 0.054(3) 0.051(3) 0.013(3) 0.024(3) 0.002(3)
C26 0.096(5) 0.074(4) 0.061(3) 0.010(3) 0.016(3) -0.026(4)
C27 0.098(5) 0.086(5) 0.062(4) 0.024(3) 0.017(4) -0.033(4)
C28 0.048(3) 0.081(4) 0.055(3) 0.025(3) 0.020(3) 0.004(3)
C29 0.053(3) 0.076(4) 0.049(3) 0.012(3) 0.012(3) -0.005(3)
C30 0.055(3) 0.061(3) 0.062(3) 0.007(3) 0.024(3) -0.009(3)

loop_
_atom_type_symbol
_atom_type_description
_atom_type_scat_dispersion_real
_atom_type_scat_dispersion_imag
_atom_type_scat_source
C C 0.0033 0.0016 'International Tables Vol C Tables 4.2.6.8 and 6.1.1.4'
H H 0.0000 0.0000 'International Tables Vol C Tables 4.2.6.8 and 6.1.1.4'
N N 0.0061 0.0033 'International Tables Vol C Tables 4.2.6.8 and 6.1.1.4'
O O 0.0106 0.0060 'International Tables Vol C Tables 4.2.6.8 and 6.1.1.4'
Zn Zn 0.2839 1.4301 'International Tables Vol C Tables 4.2.6.8 and 6.1.1.4'

loop_
_geom_angle_atom_site_label_1
_geom_angle_atom_site_label_2
_geom_angle_atom_site_label_3
_geom_angle
_geom_angle_site_symmetry_1
_geom_angle_site_symmetry_3
O1 Zn1 N4 119.77(15) . 3_757
O1 Zn1 O4 106.91(13) . 4_665
N4 Zn1 O4 125.71(15) 3_757 4_665
O1 Zn1 N2 102.61(15) . .
N4 Zn1 N2 97.53(16) 3_757 .
O4 Zn1 N2 97.83(14) 4_665 .
O1 Zn1 O3 100.62(13) . 4_665
N4 Zn1 O3 85.24(13) 3_757 4_665
O4 Zn1 O3 59.05(13) 4_665 4_665
N2 Zn1 O3 151.30(14) . 4_665
O1 Zn1 C2 106.22(14) . 4_665
N4 Zn1 C2 106.11(16) 3_757 4_665
O4 Zn1 C2 29.96(15) 4_665 4_665
N2 Zn1 C2 125.84(17) . 4_665
O3 Zn1 C2 29.10(13) 4_665 4_665
C13 N1 C15 105.9(4) . .
C13 N1 C16 127.5(4) . .
C15 N1 C16 126.5(4) . .
C13 N2 C14 105.0(4) . .
C13 N2 Zn1 124.2(4) . .
C14 N2 Zn1 129.7(3) . .
C22 N3 C24 106.2(4) . .
C22 N3 C25 124.8(4) . .
C24 N3 C25 128.7(4) . .
C22 N4 C23 105.4(4) . .
C22 N4 Zn1 122.5(3) . 3_757
C23 N4 Zn1 132.1(3) . 3_757
C7 N5 C9 123.4(4) . .
C7 N5 H5 118.3 . .
C9 N5 H5 118.3 . .
C1 O1 Zn1 113.8(3) . .
C2 O3 Zn1 83.7(3) . 4_566
C2 O4 Zn1 95.9(3) . 4_566
C28 O5 C19 113.4(4) . .
O2 C1 O1 123.1(5) . .
O2 C1 C3 119.9(4) . .
O1 C1 C3 116.9(4) . .
O3 C2 O4 121.3(4) . .
O3 C2 C5 119.8(5) . .
O4 C2 C5 118.9(5) . .
O3 C2 Zn1 67.2(3) . 4_566
O4 C2 Zn1 54.1(2) . 4_566
C5 C2 Zn1 173.0(4) . 4_566
C8 C3 C4 119.6(4) . .
C8 C3 C1 120.9(4) . .
C4 C3 C1 119.5(4) . .
C5 C4 C3 119.5(4) . .
C5 C4 H4 120.3 . .
C3 C4 H4 120.3 . .
C4 C5 C6 120.4(4) . .
C4 C5 C2 119.0(4) . .
C6 C5 C2 120.6(4) . .
C7 C6 C5 120.5(4) . .
C7 C6 H6 119.7 . .
C5 C6 H6 119.7 . .
N5 C7 C8 119.4(4) . .
N5 C7 C6 122.8(4) . .
C8 C7 C6 117.8(4) . .
C3 C8 C7 122.2(4) . .
C3 C8 H8 118.9 . .
C7 C8 H8 118.9 . .
N5 C9 C10 114.0(4) . .
N5 C9 H9A 108.8 . .
C10 C9 H9A 108.8 . .
N5 C9 H9B 108.8 . .
C10 C9 H9B 108.8 . .
H9A C9 H9B 107.7 . .
C11 C10 C12 117.1(5) . 3_666
C11 C10 C9 120.8(5) . .
C12 C10 C9 122.1(5) 3_666 .
C10 C11 C12 121.9(5) . .
C10 C11 H11 119.0 . .
C12 C11 H11 119.0 . .
C10 C12 C11 121.0(5) 3_666 .
C10 C12 H12 119.5 3_666 .
C11 C12 H12 119.5 . .
N2 C13 N1 112.5(4) . .
N2 C13 H13 123.7 . .
N1 C13 H13 123.7 . .
C15 C14 N2 110.2(5) . .
C15 C14 H14 124.9 . .
N2 C14 H14 124.9 . .
C14 C15 N1 106.5(5) . .
C14 C15 H15 126.8 . .
N1 C15 H15 126.8 . .
C17 C16 C21 120.1(5) . .
C17 C16 N1 120.7(5) . .
C21 C16 N1 119.2(4) . .
C16 C17 C18 119.4(5) . .
C16 C17 H17 120.3 . .
C18 C17 H17 120.3 . .
C19 C18 C17 120.2(5) . .
C19 C18 H18 119.9 . .
C17 C18 H18 119.9 . .
C18 C19 C20 120.3(5) . .
C18 C19 O5 120.1(5) . .
C20 C19 O5 119.6(5) . .
C19 C20 C21 120.5(5) . .
C19 C20 H20 119.7 . .
C21 C20 H20 119.7 . .
C16 C21 C20 119.4(5) . .
C16 C21 H21 120.3 . .
C20 C21 H21 120.3 . .
N4 C22 N3 112.0(4) . .
N4 C22 H22 124.0 . .
N3 C22 H22 124.0 . .
C24 C23 N4 109.5(4) . .
C24 C23 H23 125.3 . .
N4 C23 H23 125.3 . .
C23 C24 N3 106.8(4) . .
C23 C24 H24 126.6 . .
N3 C24 H24 126.6 . .
C30 C25 C26 119.8(5) . .
C30 C25 N3 122.9(4) . .
C26 C25 N3 117.4(5) . .
C25 C26 C27 120.1(5) . .
C25 C26 H26 120.0 . .
C27 C26 H26 120.0 . .
C28 C27 C26 119.7(5) . .
C28 C27 H27 120.2 . .
C26 C27 H27 120.2 . .
C27 C28 C29 121.2(5) . .
C27 C28 O5 120.1(5) . .
C29 C28 O5 118.7(5) . .
C28 C29 C30 119.1(5) . .
C28 C29 H29 120.5 . .
C30 C29 H29 120.5 . .
C25 C30 C29 120.1(5) . .
C25 C30 H30 119.9 . .
C29 C30 H30 119.9 . .

loop_
_geom_bond_atom_site_label_1
_geom_bond_atom_site_label_2
_geom_bond_distance
_geom_bond_site_symmetry_2
Zn1 O1 1.942(3) .
Zn1 N4 2.017(4) 3_757
Zn1 O4 2.063(3) 4_665
Zn1 N2 2.081(4) .
Zn1 O3 2.349(3) 4_665
Zn1 C2 2.533(5) 4_665
N1 C13 1.344(6) .
N1 C15 1.373(6) .
N1 C16 1.422(6) .
N2 C13 1.305(5) .
N2 C14 1.367(6) .
N3 C22 1.342(6) .
N3 C24 1.363(5) .
N3 C25 1.434(5) .
N4 C22 1.315(5) .
N4 C23 1.363(5) .
N4 Zn1 2.017(4) 3_757
N5 C7 1.372(6) .
N5 C9 1.440(6) .
N5 H5 0.8600 .
O1 C1 1.274(5) .
O2 C1 1.227(5) .
O3 C2 1.239(6) .
O3 Zn1 2.349(3) 4_566
O4 C2 1.272(6) .
O4 Zn1 2.063(3) 4_566
O5 C28 1.400(5) .
O5 C19 1.402(6) .
C1 C3 1.503(6) .
C2 C5 1.498(6) .
C2 Zn1 2.533(5) 4_566
C3 C8 1.368(6) .
C3 C4 1.398(6) .
C4 C5 1.378(6) .
C4 H4 0.9300 .
C5 C6 1.393(6) .
C6 C7 1.393(6) .
C6 H6 0.9300 .
C7 C8 1.392(6) .
C8 H8 0.9300 .
C9 C10 1.499(6) .
C9 H9A 0.9700 .
C9 H9B 0.9700 .
C10 C11 1.351(7) .
C10 C12 1.354(7) 3_666
C11 C12 1.384(7) .
C11 H11 0.9300 .
C12 C10 1.354(7) 3_666
C12 H12 0.9300 .
C13 H13 0.9300 .
C14 C15 1.342(7) .
C14 H14 0.9300 .
C15 H15 0.9300 .
C16 C17 1.367(6) .
C16 C21 1.374(7) .
C17 C18 1.391(7) .
C17 H17 0.9300 .
C18 C19 1.353(7) .
C18 H18 0.9300 .
C19 C20 1.356(7) .
C20 C21 1.377(7) .
C20 H20 0.9300 .
C21 H21 0.9300 .
C22 H22 0.9300 .
C23 C24 1.354(6) .
C23 H23 0.9300 .
C24 H24 0.9300 .
C25 C30 1.364(6) .
C25 C26 1.369(7) .
C26 C27 1.376(7) .
C26 H26 0.9300 .
C27 C28 1.355(7) .
C27 H27 0.9300 .
C28 C29 1.359(7) .
C29 C30 1.387(6) .
C29 H29 0.9300 .
C30 H30 0.9300 .

loop_
_geom_torsion_atom_site_label_1
_geom_torsion_atom_site_label_2
_geom_torsion_atom_site_label_3
_geom_torsion_atom_site_label_4
_geom_torsion
_geom_torsion_site_symmetry_1
_geom_torsion_site_symmetry_4
O1 Zn1 N2 C13 10.5(4) . .
N4 Zn1 N2 C13 133.4(4) 3_757 .
O4 Zn1 N2 C13 -98.8(4) 4_665 .
O3 Zn1 N2 C13 -132.8(4) 4_665 .
C2 Zn1 N2 C13 -110.4(4) 4_665 .
O1 Zn1 N2 C14 -155.4(4) . .
N4 Zn1 N2 C14 -32.6(4) 3_757 .
O4 Zn1 N2 C14 95.2(4) 4_665 .
O3 Zn1 N2 C14 61.3(6) 4_665 .
C2 Zn1 N2 C14 83.6(5) 4_665 .
N4 Zn1 O1 C1 -41.9(4) 3_757 .
O4 Zn1 O1 C1 166.9(3) 4_665 .
N2 Zn1 O1 C1 64.5(4) . .
O3 Zn1 O1 C1 -132.5(3) 4_665 .
C2 Zn1 O1 C1 -161.8(3) 4_665 .
Zn1 O1 C1 O2 -2.0(7) . .
Zn1 O1 C1 C3 -179.5(3) . .
Zn1 O3 C2 O4 -1.4(4) 4_566 .
Zn1 O3 C2 C5 -179.7(4) 4_566 .
Zn1 O4 C2 O3 1.6(5) 4_566 .
Zn1 O4 C2 C5 179.9(4) 4_566 .
O2 C1 C3 C8 -175.4(5) . .
O1 C1 C3 C8 2.3(7) . .
O2 C1 C3 C4 5.0(7) . .
O1 C1 C3 C4 -177.3(4) . .
C8 C3 C4 C5 -0.3(7) . .
C1 C3 C4 C5 179.3(4) . .
C3 C4 C5 C6 -1.3(7) . .
C3 C4 C5 C2 177.7(4) . .
O3 C2 C5 C4 -12.8(7) . .
O4 C2 C5 C4 168.9(4) . .
Zn1 C2 C5 C4 169(2) 4_566 .
O3 C2 C5 C6 166.3(5) . .
O4 C2 C5 C6 -12.1(7) . .
Zn1 C2 C5 C6 -12(3) 4_566 .
C4 C5 C6 C7 2.7(7) . .
C2 C5 C6 C7 -176.3(4) . .
C9 N5 C7 C8 -172.2(4) . .
C9 N5 C7 C6 8.3(7) . .
C5 C6 C7 N5 177.2(4) . .
C5 C6 C7 C8 -2.3(7) . .
C4 C3 C8 C7 0.6(7) . .
C1 C3 C8 C7 -179.0(4) . .
N5 C7 C8 C3 -178.8(4) . .
C6 C7 C8 C3 0.7(7) . .
C7 N5 C9 C10 73.2(6) . .
N5 C9 C10 C11 45.9(7) . .
N5 C9 C10 C12 -135.7(5) . 3_666
C12 C10 C11 C12 0.2(10) 3_666 .
C9 C10 C11 C12 178.7(5) . .
C10 C11 C12 C10 -0.2(10) . 3_666
C14 N2 C13 N1 0.5(6) . .
Zn1 N2 C13 N1 -168.4(3) . .
C15 N1 C13 N2 -0.4(6) . .
C16 N1 C13 N2 175.0(4) . .
C13 N2 C14 C15 -0.4(6) . .
Zn1 N2 C14 C15 167.6(3) . .
N2 C14 C15 N1 0.2(6) . .
C13 N1 C15 C14 0.1(6) . .
C16 N1 C15 C14 -175.4(4) . .
C13 N1 C16 C17 -18.7(7) . .
C15 N1 C16 C17 155.8(5) . .
C13 N1 C16 C21 162.8(5) . .
C15 N1 C16 C21 -22.7(7) . .
C21 C16 C17 C18 1.5(7) . .
N1 C16 C17 C18 -177.0(4) . .
C16 C17 C18 C19 0.4(8) . .
C17 C18 C19 C20 -1.6(8) . .
C17 C18 C19 O5 179.0(4) . .
C28 O5 C19 C18 -117.9(5) . .
C28 O5 C19 C20 62.7(7) . .
C18 C19 C20 C21 0.9(9) . .
O5 C19 C20 C21 -179.7(5) . .
C17 C16 C21 C20 -2.1(8) . .
N1 C16 C21 C20 176.4(5) . .
C19 C20 C21 C16 0.9(9) . .
C23 N4 C22 N3 0.5(6) . .
Zn1 N4 C22 N3 -177.4(3) 3_757 .
C24 N3 C22 N4 -0.9(6) . .
C25 N3 C22 N4 173.5(4) . .
C22 N4 C23 C24 0.0(6) . .
Zn1 N4 C23 C24 177.7(4) 3_757 .
N4 C23 C24 N3 -0.6(6) . .
C22 N3 C24 C23 0.9(5) . .
C25 N3 C24 C23 -173.3(5) . .
C22 N3 C25 C30 145.3(5) . .
C24 N3 C25 C30 -41.5(7) . .
C22 N3 C25 C26 -34.9(7) . .
C24 N3 C25 C26 138.3(5) . .
C30 C25 C26 C27 -3.0(9) . .
N3 C25 C26 C27 177.2(5) . .
C25 C26 C27 C28 2.1(10) . .
C26 C27 C28 C29 0.0(9) . .
C26 C27 C28 O5 179.2(5) . .
C19 O5 C28 C27 40.8(7) . .
C19 O5 C28 C29 -139.9(5) . .
C27 C28 C29 C30 -1.1(8) . .
O5 C28 C29 C30 179.7(4) . .
C26 C25 C30 C29 1.8(8) . .
N3 C25 C30 C29 -178.3(4) . .
C28 C29 C30 C25 0.2(8) . .
